data_7107764
loop_
_publ_author_name
'Huanhuan Wang'
'Yong Luo'
'Biao Zhu'
'Jie Wu'

_publ_section_title
;
 Generation of cyclopenta[c]chromenes via a palladium-catalyzed reaction
 of 2-alkynylphenol with 2-alkynylvinyl bromide
;
_journal_name_full Chem.Commun.
_journal_page_first 5581
_journal_paper_doi 10.1039/c2cc32077k
_journal_volume 48
_journal_year 2012
_chemical_formula_sum 'C30 H26 Cl2 O'
_chemical_formula_weight 473.41
_chemical_name_systematic
;
?
;
_space_group_IT_number 2
_symmetry_cell_setting triclinic
_symmetry_space_group_name_Hall '-P 1'
_symmetry_space_group_name_H-M 'P -1'
_atom_sites_solution_hydrogens geom
_atom_sites_solution_primary direct
_atom_sites_solution_secondary difmap
_audit_creation_method SHELXL-97
_cell_angle_alpha 102.786(4)
_cell_angle_beta 91.396(5)
_cell_angle_gamma 100.230(5)
_cell_formula_units_Z 2
_cell_length_a 10.012(4)
_cell_length_b 10.685(4)
_cell_length_c 11.953(4)
_cell_measurement_reflns_used 874
_cell_measurement_temperature 293(2)
_cell_measurement_theta_max 23.267
_cell_measurement_theta_min 2.330
_cell_volume 1224.5(8)
_computing_cell_refinement 'Bruker SMART'
_computing_data_collection 'Bruker SMART'
_computing_data_reduction 'Bruker SHELXTL'
_computing_molecular_graphics 'Bruker SHELXTL'
_computing_publication_material 'Bruker SHELXTL'
_computing_structure_refinement 'SHELXL-97 (Sheldrick, 1997)'
_computing_structure_solution 'SHELXS-97 (Sheldrick, 1990)'
_diffrn_ambient_temperature 293(2)
_diffrn_measured_fraction_theta_full 0.980
_diffrn_measured_fraction_theta_max 0.980
_diffrn_measurement_device_type 'CCD area detector'
_diffrn_measurement_method 'phi and omega scans'
_diffrn_radiation_monochromator graphite
_diffrn_radiation_source 'fine-focus sealed tube'
_diffrn_radiation_type MoK\a
_diffrn_radiation_wavelength 0.71073
_diffrn_reflns_av_R_equivalents 0.0260
_diffrn_reflns_av_sigmaI/netI 0.0543
_diffrn_reflns_limit_h_max 11
_diffrn_reflns_limit_h_min -10
_diffrn_reflns_limit_k_max 12
_diffrn_reflns_limit_k_min -12
_diffrn_reflns_limit_l_max 14
_diffrn_reflns_limit_l_min -14
_diffrn_reflns_number 5067
_diffrn_reflns_theta_full 25.01
_diffrn_reflns_theta_max 25.01
_diffrn_reflns_theta_min 1.75
_exptl_absorpt_coefficient_mu 0.286
_exptl_absorpt_correction_T_max 0.9584
_exptl_absorpt_correction_T_min 0.9320
_exptl_absorpt_correction_type multi-scan
_exptl_absorpt_process_details sadabs
_exptl_crystal_colour colorless
_exptl_crystal_density_diffrn 1.284
_exptl_crystal_density_method 'not measured'
_exptl_crystal_description block
_exptl_crystal_F_000 496
_exptl_crystal_size_max 0.25
_exptl_crystal_size_mid 0.20
_exptl_crystal_size_min 0.15
_refine_diff_density_max 0.189
_refine_diff_density_min -0.174
_refine_diff_density_rms 0.038
_refine_ls_extinction_method none
_refine_ls_goodness_of_fit_ref 0.901
_refine_ls_hydrogen_treatment constr
_refine_ls_matrix_type full
_refine_ls_number_parameters 299
_refine_ls_number_reflns 4212
_refine_ls_number_restraints 0
_refine_ls_restrained_S_all 0.901
_refine_ls_R_factor_all 0.0752
_refine_ls_R_factor_gt 0.0438
_refine_ls_shift/su_max 0.000
_refine_ls_shift/su_mean 0.000
_refine_ls_structure_factor_coef Fsqd
_refine_ls_weighting_details 'calc w=1/[\s^2^(Fo^2^)+(0.0561P)^2^+0.0000P] where P=(Fo^2^+2Fc^2^)/3'
_refine_ls_weighting_scheme calc
_refine_ls_wR_factor_gt 0.1011
_refine_ls_wR_factor_ref 0.1127
_reflns_number_gt 2611
_reflns_number_total 4212
_reflns_threshold_expression >2sigma(I)
_cod_data_source_file c2cc32077k.txt
_cod_data_source_block a11122a
_cod_original_cell_volume 1224.6(7)
_cod_original_sg_symbol_H-M P-1
_cod_database_code 7107764

loop_
_symmetry_equiv_pos_as_xyz
'x, y, z'
'-x, -y, -z'

loop_
_atom_site_label
_atom_site_type_symbol
_atom_site_fract_x
_atom_site_fract_y
_atom_site_fract_z
_atom_site_U_iso_or_equiv
_atom_site_adp_type
_atom_site_occupancy
_atom_site_symmetry_multiplicity
_atom_site_calc_flag
_atom_site_refinement_flags
Cl1 Cl 0.15596(8) 0.39692(7) -0.41706(5) 0.0783(3) Uani 1 1 d .
Cl2 Cl 0.42207(9) -0.03451(7) -0.15630(7) 0.0862(3) Uani 1 1 d .
O1 O 0.11092(16) 0.78477(14) 0.00313(12) 0.0526(4) Uani 1 1 d .
C1 C 0.1420(2) 0.5108(3) -0.28982(19) 0.0532(6) Uani 1 1 d .
C2 C 0.0966(3) 0.6232(3) -0.2967(2) 0.0620(7) Uani 1 1 d .
H2 H 0.0720 0.6380 -0.3675 0.074 Uiso 1 1 calc R
C3 C 0.0884(3) 0.7131(2) -0.1965(2) 0.0576(7) Uani 1 1 d .
H3 H 0.0580 0.7899 -0.1987 0.069 Uiso 1 1 calc R
C4 C 0.1256(2) 0.6887(2) -0.09222(18) 0.0477(6) Uani 1 1 d .
C5 C 0.1730(2) 0.5762(2) -0.08346(17) 0.0429(6) Uani 1 1 d .
C6 C 0.1805(2) 0.4872(2) -0.18698(18) 0.0497(6) Uani 1 1 d .
H6 H 0.2122 0.4107 -0.1860 0.060 Uiso 1 1 calc R
C7 C 0.2085(2) 0.5619(2) 0.03069(17) 0.0413(5) Uani 1 1 d .
C8 C 0.1859(2) 0.6644(2) 0.12764(17) 0.0428(6) Uani 1 1 d .
C9 C 0.1387(2) 0.7699(2) 0.11187(18) 0.0433(6) Uani 1 1 d .
C10 C 0.1042(3) 0.8789(2) 0.19936(18) 0.0438(6) Uani 1 1 d .
C11 C 0.2012(3) 0.9836(2) 0.2551(2) 0.0648(7) Uani 1 1 d .
H11 H 0.2910 0.9897 0.2353 0.078 Uiso 1 1 calc R
C12 C 0.1653(4) 1.0805(2) 0.3412(2) 0.0739(9) Uani 1 1 d .
H12 H 0.2312 1.1510 0.3788 0.089 Uiso 1 1 calc R
C13 C 0.0345(3) 1.0722(3) 0.3701(2) 0.0684(8) Uani 1 1 d .
H13 H 0.0114 1.1358 0.4291 0.082 Uiso 1 1 calc R
C14 C -0.0634(3) 0.9707(3) 0.3130(2) 0.0775(9) Uani 1 1 d .
H14 H -0.1537 0.9662 0.3312 0.093 Uiso 1 1 calc R
C15 C -0.0272(3) 0.8750(2) 0.2281(2) 0.0642(7) Uani 1 1 d .
H15 H -0.0941 0.8060 0.1894 0.077 Uiso 1 1 calc R
C16 C 0.2529(2) 0.4666(2) 0.07419(17) 0.0426(6) Uani 1 1 d .
C17 C 0.2915(2) 0.3434(2) 0.01375(17) 0.0410(5) Uani 1 1 d .
C18 C 0.3943(3) 0.3405(2) -0.06314(19) 0.0514(6) Uani 1 1 d .
H18 H 0.4372 0.4184 -0.0794 0.062 Uiso 1 1 calc R
C19 C 0.4342(3) 0.2263(2) -0.1155(2) 0.0583(7) Uani 1 1 d .
H19 H 0.5026 0.2272 -0.1667 0.070 Uiso 1 1 calc R
C20 C 0.3722(3) 0.1111(2) -0.0917(2) 0.0534(7) Uani 1 1 d .
C21 C 0.2703(3) 0.1091(2) -0.0166(2) 0.0567(7) Uani 1 1 d .
H21 H 0.2280 0.0306 -0.0010 0.068 Uiso 1 1 calc R
C22 C 0.2317(2) 0.2244(2) 0.03507(19) 0.0499(6) Uani 1 1 d .
H22 H 0.1631 0.2224 0.0861 0.060 Uiso 1 1 calc R
C23 C 0.2199(2) 0.6259(2) 0.23312(17) 0.0425(6) Uani 1 1 d .
C24 C 0.2165(3) 0.7020(2) 0.35423(18) 0.0514(6) Uani 1 1 d .
H24A H 0.1890 0.6412 0.4025 0.062 Uiso 1 1 calc R
H24B H 0.1480 0.7561 0.3562 0.062 Uiso 1 1 calc R
C25 C 0.3506(3) 0.7885(2) 0.4045(2) 0.0615(7) Uani 1 1 d .
H25A H 0.3837 0.8430 0.3523 0.074 Uiso 1 1 calc R
H25B H 0.4168 0.7342 0.4117 0.074 Uiso 1 1 calc R
C26 C 0.3380(3) 0.8755(3) 0.5218(2) 0.0799(9) Uani 1 1 d .
H26A H 0.2812 0.9369 0.5136 0.120 Uiso 1 1 calc R
H26B H 0.4266 0.9219 0.5537 0.120 Uiso 1 1 calc R
H26C H 0.2983 0.8225 0.5721 0.120 Uiso 1 1 calc R
C27 C 0.2597(2) 0.5081(2) 0.20017(17) 0.0425(6) Uani 1 1 d .
C28 C 0.3103(2) 0.4335(2) 0.27976(18) 0.0493(6) Uani 1 1 d .
H28A H 0.2620 0.3437 0.2583 0.059 Uiso 1 1 calc R
H28B H 0.2885 0.4704 0.3573 0.059 Uiso 1 1 calc R
C29 C 0.4619(3) 0.4340(2) 0.2798(2) 0.0633(7) Uani 1 1 d .
H29A H 0.4853 0.4017 0.2017 0.076 Uiso 1 1 calc R
H29B H 0.5110 0.5231 0.3063 0.076 Uiso 1 1 calc R
C30 C 0.5065(3) 0.3506(3) 0.3558(3) 0.0818(9) Uani 1 1 d .
H30D H 0.6028 0.3539 0.3531 0.123 Uiso 1 1 calc R
H30A H 0.4596 0.2619 0.3290 0.123 Uiso 1 1 calc R
H30B H 0.4854 0.3833 0.4335 0.123 Uiso 1 1 calc R

loop_
_atom_site_aniso_label
_atom_site_aniso_U_11
_atom_site_aniso_U_22
_atom_site_aniso_U_33
_atom_site_aniso_U_23
_atom_site_aniso_U_13
_atom_site_aniso_U_12
Cl1 0.0944(6) 0.0905(5) 0.0363(4) -0.0074(3) 0.0013(3) 0.0093(4)
Cl2 0.1059(7) 0.0657(5) 0.0821(5) -0.0105(4) 0.0133(5) 0.0363(4)
O1 0.0680(12) 0.0534(10) 0.0411(9) 0.0126(8) 0.0083(8) 0.0210(9)
C1 0.0510(16) 0.0679(17) 0.0330(13) 0.0026(12) 0.0029(11) 0.0015(13)
C2 0.0641(19) 0.086(2) 0.0389(14) 0.0203(14) 0.0043(12) 0.0131(16)
C3 0.0672(19) 0.0666(17) 0.0450(15) 0.0191(13) 0.0078(13) 0.0197(14)
C4 0.0539(16) 0.0511(15) 0.0374(13) 0.0083(11) 0.0084(11) 0.0094(12)
C5 0.0419(15) 0.0481(14) 0.0361(13) 0.0080(11) 0.0044(10) 0.0036(11)
C6 0.0562(16) 0.0498(14) 0.0382(13) 0.0040(11) 0.0029(11) 0.0044(12)
C7 0.0437(14) 0.0421(13) 0.0349(12) 0.0042(10) 0.0077(10) 0.0047(11)
C8 0.0499(15) 0.0417(13) 0.0347(12) 0.0048(10) 0.0058(10) 0.0074(11)
C9 0.0476(15) 0.0435(14) 0.0372(13) 0.0074(11) 0.0063(11) 0.0060(12)
C10 0.0537(17) 0.0386(13) 0.0397(13) 0.0086(11) 0.0046(12) 0.0108(12)
C11 0.0589(18) 0.0554(17) 0.0721(19) 0.0067(15) 0.0108(15) -0.0015(15)
C12 0.100(3) 0.0409(16) 0.0652(19) -0.0045(14) -0.0006(17) -0.0069(16)
C13 0.098(3) 0.0519(17) 0.0537(17) -0.0021(14) 0.0069(17) 0.0270(18)
C14 0.074(2) 0.073(2) 0.075(2) -0.0135(16) 0.0102(17) 0.0255(17)
C15 0.059(2) 0.0587(17) 0.0628(17) -0.0104(13) 0.0022(14) 0.0090(14)
C16 0.0502(15) 0.0387(13) 0.0360(12) 0.0057(10) 0.0062(11) 0.0036(11)
C17 0.0441(15) 0.0420(13) 0.0349(12) 0.0060(10) 0.0045(10) 0.0061(11)
C18 0.0595(17) 0.0452(14) 0.0443(14) 0.0025(11) 0.0113(12) 0.0044(12)
C19 0.0590(18) 0.0661(18) 0.0436(14) -0.0004(13) 0.0149(12) 0.0101(15)
C20 0.0600(18) 0.0477(15) 0.0474(14) -0.0051(12) 0.0025(13) 0.0169(13)
C21 0.0714(19) 0.0398(14) 0.0555(15) 0.0080(12) 0.0084(14) 0.0046(13)
C22 0.0507(16) 0.0490(15) 0.0482(14) 0.0052(12) 0.0129(12) 0.0107(13)
C23 0.0471(15) 0.0452(14) 0.0336(12) 0.0044(10) 0.0050(10) 0.0104(11)
C24 0.0670(18) 0.0542(15) 0.0352(13) 0.0090(11) 0.0108(12) 0.0175(13)
C25 0.071(2) 0.0674(17) 0.0418(14) -0.0013(13) 0.0042(13) 0.0180(15)
C26 0.103(2) 0.0766(19) 0.0491(16) -0.0089(14) 0.0034(16) 0.0175(18)
C27 0.0512(15) 0.0424(13) 0.0330(12) 0.0075(10) 0.0066(10) 0.0073(11)
C28 0.0615(18) 0.0506(14) 0.0382(13) 0.0114(11) 0.0080(11) 0.0147(13)
C29 0.067(2) 0.0660(17) 0.0601(17) 0.0209(14) 0.0008(14) 0.0120(15)
C30 0.068(2) 0.086(2) 0.104(2) 0.0394(19) 0.0012(17) 0.0240(17)

loop_
_atom_type_symbol
_atom_type_description
_atom_type_scat_dispersion_real
_atom_type_scat_dispersion_imag
_atom_type_scat_source
C C 0.0033 0.0016 'International Tables Vol C Tables 4.2.6.8 and 6.1.1.4'
H H 0.0000 0.0000 'International Tables Vol C Tables 4.2.6.8 and 6.1.1.4'
O O 0.0106 0.0060 'International Tables Vol C Tables 4.2.6.8 and 6.1.1.4'
Cl Cl 0.1484 0.1585 'International Tables Vol C Tables 4.2.6.8 and 6.1.1.4'

loop_
_geom_angle_atom_site_label_1
_geom_angle_atom_site_label_2
_geom_angle_atom_site_label_3
_geom_angle
C9 O1 C4 120.52(17)
C6 C1 C2 122.1(2)
C6 C1 Cl1 119.0(2)
C2 C1 Cl1 118.88(18)
C3 C2 C1 118.5(2)
C3 C2 H2 120.8
C1 C2 H2 120.8
C2 C3 C4 119.6(2)
C2 C3 H3 120.2
C4 C3 H3 120.2
C3 C4 O1 114.7(2)
C3 C4 C5 122.9(2)
O1 C4 C5 122.49(19)
C4 C5 C6 116.0(2)
C4 C5 C7 117.61(19)
C6 C5 C7 126.4(2)
C1 C6 C5 121.0(2)
C1 C6 H6 119.5
C5 C6 H6 119.5
C16 C7 C5 134.9(2)
C16 C7 C8 107.85(18)
C5 C7 C8 117.07(19)
C9 C8 C7 121.62(19)
C9 C8 C23 130.69(19)
C7 C8 C23 107.67(18)
C8 C9 O1 120.59(18)
C8 C9 C10 128.66(19)
O1 C9 C10 110.69(18)
C15 C10 C11 118.4(2)
C15 C10 C9 119.5(2)
C11 C10 C9 122.1(2)
C10 C11 C12 120.1(3)
C10 C11 H11 119.9
C12 C11 H11 119.9
C13 C12 C11 120.1(3)
C13 C12 H12 119.9
C11 C12 H12 119.9
C12 C13 C14 120.2(2)
C12 C13 H13 119.9
C14 C13 H13 119.9
C13 C14 C15 119.3(3)
C13 C14 H14 120.3
C15 C14 H14 120.3
C10 C15 C14 121.7(3)
C10 C15 H15 119.1
C14 C15 H15 119.1
C7 C16 C27 107.62(18)
C7 C16 C17 129.95(19)
C27 C16 C17 122.43(19)
C22 C17 C18 116.3(2)
C22 C17 C16 121.36(19)
C18 C17 C16 122.2(2)
C19 C18 C17 122.2(2)
C19 C18 H18 118.9
C17 C18 H18 118.9
C20 C19 C18 119.4(2)
C20 C19 H19 120.3
C18 C19 H19 120.3
C19 C20 C21 120.5(2)
C19 C20 Cl2 120.1(2)
C21 C20 Cl2 119.4(2)
C22 C21 C20 119.3(2)
C22 C21 H21 120.3
C20 C21 H21 120.3
C21 C22 C17 122.3(2)
C21 C22 H22 118.9
C17 C22 H22 118.9
C27 C23 C8 106.55(18)
C27 C23 C24 126.3(2)
C8 C23 C24 127.09(19)
C23 C24 C25 114.35(19)
C23 C24 H24A 108.7
C25 C24 H24A 108.7
C23 C24 H24B 108.7
C25 C24 H24B 108.7
H24A C24 H24B 107.6
C24 C25 C26 112.4(2)
C24 C25 H25A 109.1
C26 C25 H25A 109.1
C24 C25 H25B 109.1
C26 C25 H25B 109.1
H25A C25 H25B 107.9
C25 C26 H26A 109.5
C25 C26 H26B 109.5
H26A C26 H26B 109.5
C25 C26 H26C 109.5
H26A C26 H26C 109.5
H26B C26 H26C 109.5
C23 C27 C16 110.31(19)
C23 C27 C28 125.54(19)
C16 C27 C28 124.08(19)
C27 C28 C29 114.48(18)
C27 C28 H28A 108.6
C29 C28 H28A 108.6
C27 C28 H28B 108.6
C29 C28 H28B 108.6
H28A C28 H28B 107.6
C30 C29 C28 112.5(2)
C30 C29 H29A 109.1
C28 C29 H29A 109.1
C30 C29 H29B 109.1
C28 C29 H29B 109.1
H29A C29 H29B 107.8
C29 C30 H30D 109.5
C29 C30 H30A 109.5
H30D C30 H30A 109.5
C29 C30 H30B 109.5
H30D C30 H30B 109.5
H30A C30 H30B 109.5

loop_
_geom_bond_atom_site_label_1
_geom_bond_atom_site_label_2
_geom_bond_distance
Cl1 C1 1.751(2)
Cl2 C20 1.741(2)
O1 C9 1.372(2)
O1 C4 1.385(2)
C1 C6 1.368(3)
C1 C2 1.375(3)
C2 C3 1.374(3)
C2 H2 0.9300
C3 C4 1.384(3)
C3 H3 0.9300
C4 C5 1.392(3)
C5 C6 1.397(3)
C5 C7 1.449(3)
C6 H6 0.9300
C7 C16 1.373(3)
C7 C8 1.461(3)
C8 C9 1.345(3)
C8 C23 1.461(3)
C9 C10 1.480(3)
C10 C15 1.364(3)
C10 C11 1.375(3)
C11 C12 1.392(3)
C11 H11 0.9300
C12 C13 1.356(4)
C12 H12 0.9300
C13 C14 1.366(4)
C13 H13 0.9300
C14 C15 1.377(3)
C14 H14 0.9300
C15 H15 0.9300
C16 C27 1.469(3)
C16 C17 1.477(3)
C17 C22 1.386(3)
C17 C18 1.397(3)
C18 C19 1.373(3)
C18 H18 0.9300
C19 C20 1.368(3)
C19 H19 0.9300
C20 C21 1.375(3)
C21 C22 1.375(3)
C21 H21 0.9300
C22 H22 0.9300
C23 C27 1.365(3)
C23 C24 1.500(3)
C24 C25 1.514(3)
C24 H24A 0.9700
C24 H24B 0.9700
C25 C26 1.523(3)
C25 H25A 0.9700
C25 H25B 0.9700
C26 H26A 0.9600
C26 H26B 0.9600
C26 H26C 0.9600
C27 C28 1.501(3)
C28 C29 1.517(3)
C28 H28A 0.9700
C28 H28B 0.9700
C29 C30 1.517(3)
C29 H29A 0.9700
C29 H29B 0.9700
C30 H30D 0.9600
C30 H30A 0.9600
C30 H30B 0.9600
